data_4085977
loop_
_publ_author_name
'Ylijoki, Kai E. O.'
'Kirk, Andrew D.'
'B\"ocklein, Sebastian'
'Witherell, Ross D.'
'Stryker, Jeffrey M.'

_publ_section_title
;
 Cobalt-Mediated \h5-Pentadienyl/Alkyne [5 + 2] Cycloaddition Reactions:
 Substitution Effects, Bicyclic Synthesis, and Photochemical
 \h4-Cycloheptadiene Demetalation
;
_journal_issue 13
_journal_name_full Organometallics
_journal_page_first 3335
_journal_paper_doi 10.1021/acs.organomet.5b00346
_journal_volume 34
_journal_year 2015
_chemical_formula_moiety 'C23 H34 Co O2, B F4'
_chemical_formula_sum 'C23 H34 B Co F4 O2'
_chemical_formula_weight 488.24
_chemical_name_systematic
; 
 ? 
;
_space_group_IT_number 14
_symmetry_cell_setting monoclinic
_symmetry_space_group_name_Hall '-P 2ybc'
_symmetry_space_group_name_H-M 'P 1 21/c 1'
_atom_sites_solution_hydrogens geom
_atom_sites_solution_primary direct
_atom_sites_solution_secondary difmap
_audit_creation_method SHELXL-97
_cell_angle_alpha 90.00
_cell_angle_beta 94.0237(12)
_cell_angle_gamma 90.00
_cell_formula_units_Z 4
_cell_length_a 10.0330(8)
_cell_length_b 13.7352(11)
_cell_length_c 16.5907(13)
_cell_measurement_reflns_used 9186
_cell_measurement_temperature 173(2)
_cell_measurement_theta_max 24.40
_cell_measurement_theta_min 2.52
_cell_volume 2280.7(3)
_computing_cell_refinement 'Bruker SAINT'
_computing_data_collection 'Bruker APEX2'
_computing_data_reduction 'Bruker SAINT'
_computing_molecular_graphics 'Bruker SHELXTL'
_computing_publication_material 'Bruker SHELXTL'
_computing_structure_refinement 'SHELXL-97 (Sheldrick, 2008)'
_computing_structure_solution 'SHELXS-97 (Sheldrick, 2008)'
_diffrn_ambient_temperature 173(2)
_diffrn_measured_fraction_theta_full 1.000
_diffrn_measured_fraction_theta_max 1.000
_diffrn_measurement_device_type 'Bruker APEX-II CCD'
_diffrn_measurement_method '\w scans'
_diffrn_radiation_monochromator graphite
_diffrn_radiation_source 'fine-focus sealed tube'
_diffrn_radiation_type MoK\a
_diffrn_radiation_wavelength 0.71073
_diffrn_reflns_av_R_equivalents 0.0000
_diffrn_reflns_av_sigmaI/netI 0.0299
_diffrn_reflns_limit_h_max 12
_diffrn_reflns_limit_h_min -12
_diffrn_reflns_limit_k_max 17
_diffrn_reflns_limit_k_min 0
_diffrn_reflns_limit_l_max 20
_diffrn_reflns_limit_l_min 0
_diffrn_reflns_number 9344
_diffrn_reflns_theta_full 26.43
_diffrn_reflns_theta_max 26.43
_diffrn_reflns_theta_min 1.93
_exptl_absorpt_coefficient_mu 0.802
_exptl_absorpt_correction_T_max 0.8810
_exptl_absorpt_correction_T_min 0.7460
_exptl_absorpt_correction_type multi-scan
_exptl_absorpt_process_details 'TWINABS (Sheldrick, 2008)'
_exptl_crystal_colour orange
_exptl_crystal_density_diffrn 1.422
_exptl_crystal_density_method 'not measured'
_exptl_crystal_description prism
_exptl_crystal_F_000 1024
_exptl_crystal_size_max 0.39
_exptl_crystal_size_mid 0.34
_exptl_crystal_size_min 0.16
_refine_diff_density_max 0.671
_refine_diff_density_min -0.456
_refine_diff_density_rms 0.060
_refine_ls_extinction_method none
_refine_ls_goodness_of_fit_ref 1.054
_refine_ls_hydrogen_treatment constr
_refine_ls_matrix_type full
_refine_ls_number_parameters 313
_refine_ls_number_reflns 9344
_refine_ls_number_restraints 0
_refine_ls_restrained_S_all 1.054
_refine_ls_R_factor_all 0.0561
_refine_ls_R_factor_gt 0.0436
_refine_ls_shift/su_max 0.000
_refine_ls_shift/su_mean 0.000
_refine_ls_structure_factor_coef Fsqd
_refine_ls_weighting_details 'calc w=1/[\s^2^(Fo^2^)+(0.0590P)^2^+0.9767P] where P=(Fo^2^+2Fc^2^)/3'
_refine_ls_weighting_scheme calc
_refine_ls_wR_factor_gt 0.1131
_refine_ls_wR_factor_ref 0.1189
_reflns_number_gt 7625
_reflns_number_total 9344
_reflns_threshold_expression I>2\s(I)
_cod_data_source_file om5b00346_si_002.cif
_cod_data_source_block 35
_cod_depositor_comments
;
The following automatic conversions were performed:

'_symmetry_cell_setting' value 'Monoclinic' changed to 'monoclinic'
according to
/usr/data/users/saulius/crontab/automatic-downloads/rss-feeds/ACS/lib/dictionaries/cif_core.dic
dictionary named 'cif_core.dic' version 2.4.2 from 2011-04-26.

Automatic conversion script
Id: cif_fix_values 3271 2015-04-21 07:52:19Z andrius 

 Adding full bibliography for 4085970--4085979.cif.
;
_cod_original_sg_symbol_H-M 'P 21/c'
_cod_database_code 4085977

loop_
_symmetry_equiv_pos_as_xyz
'x, y, z'
'-x, y+1/2, -z+1/2'
'-x, -y, -z'
'x, -y-1/2, z-1/2'

loop_
_atom_site_label
_atom_site_type_symbol
_atom_site_fract_x
_atom_site_fract_y
_atom_site_fract_z
_atom_site_U_iso_or_equiv
_atom_site_adp_type
_atom_site_occupancy
_atom_site_symmetry_multiplicity
_atom_site_calc_flag
_atom_site_refinement_flags
_atom_site_disorder_assembly
_atom_site_disorder_group
Co Co 0.21250(3) 0.378750(19) 0.308108(15) 0.03520(9) Uani 1 1 d . . .
O1 O 0.39930(17) 0.64034(15) -0.07774(11) 0.0620(5) Uani 1 1 d . . .
O2 O 0.17402(16) 0.65241(11) -0.06647(10) 0.0472(4) Uani 1 1 d . A .
C1A C 0.1301(5) 0.4675(3) 0.2128(3) 0.0423(10) Uani 0.50 1 d P A 1
H1A H 0.0633 0.4341 0.1748 0.051 Uiso 0.50 1 calc PR A 1
C1B C 0.0623(5) 0.5159(4) 0.2091(3) 0.0490(12) Uani 0.50 1 d P A 2
H1AB H 0.0061 0.5750 0.2027 0.059 Uiso 0.50 1 calc PR A 2
H1BB H 0.0150 0.4620 0.1795 0.059 Uiso 0.50 1 calc PR A 2
C2 C 0.0813(3) 0.49171(16) 0.29189(17) 0.0507(6) Uani 1 1 d . A .
H2 H -0.0150 0.4843 0.3026 0.061 Uiso 1 1 calc R B 1
C3 C 0.1791(3) 0.51235(16) 0.35459(15) 0.0525(6) Uani 1 1 d . A .
H3 H 0.1467 0.5127 0.4102 0.063 Uiso 1 1 calc R . .
C4 C 0.3174(3) 0.49705(17) 0.35058(15) 0.0534(6) Uani 1 1 d . A .
H4 H 0.3692 0.4879 0.4038 0.064 Uiso 1 1 calc R . .
C5 C 0.3775(2) 0.45799(19) 0.28282(16) 0.0529(6) Uani 1 1 d . A .
H5 H 0.4603 0.4215 0.3012 0.063 Uiso 1 1 calc R C 1
C6A C 0.3744(5) 0.4731(4) 0.1998(3) 0.0423(11) Uani 0.50 1 d P A 1
H6AA H 0.3881 0.4109 0.1714 0.051 Uiso 0.50 1 calc PR A 1
H6BA H 0.4457 0.5191 0.1866 0.051 Uiso 0.50 1 calc PR A 1
C7A C 0.2380(12) 0.5151(8) 0.1742(8) 0.037(2) Uani 0.50 1 d P A 1
H7A H 0.2400 0.5832 0.1955 0.044 Uiso 0.50 1 calc PR A 1
C6B C 0.2942(6) 0.4542(4) 0.2081(3) 0.0403(10) Uani 0.50 1 d P A 2
H6B H 0.3289 0.4097 0.1667 0.048 Uiso 0.50 1 calc PR A 2
C7B C 0.1996(13) 0.5346(9) 0.1721(10) 0.045(2) Uani 0.50 1 d P A 2
H7B H 0.2347 0.6001 0.1893 0.054 Uiso 0.50 1 calc PR A 2
C8 C 0.1990(3) 0.5254(2) 0.08022(15) 0.0631(8) Uani 1 1 d . . .
H8A H 0.1814 0.4602 0.0563 0.076 Uiso 0.50 1 calc PR A 1
H8B H 0.1168 0.5649 0.0714 0.076 Uiso 0.50 1 calc PR A 1
H8C H 0.1995 0.4552 0.0665 0.076 Uiso 0.50 1 calc PR A 2
H8D H 0.1140 0.5529 0.0563 0.076 Uiso 0.50 1 calc PR A 2
C9 C 0.3118(3) 0.57344(19) 0.04027(14) 0.0538(6) Uani 1 1 d . A .
H9A H 0.3929 0.5328 0.0496 0.065 Uiso 1 1 calc R . .
H9B H 0.3305 0.6372 0.0665 0.065 Uiso 1 1 calc R . .
C10 C 0.2856(2) 0.58969(17) -0.05053(14) 0.0475(6) Uani 1 1 d . . .
C11 C 0.2614(3) 0.49809(19) -0.09963(17) 0.0675(8) Uani 1 1 d . A .
H11A H 0.1842 0.4634 -0.0807 0.081 Uiso 1 1 calc R . .
H11B H 0.3405 0.4562 -0.0934 0.081 Uiso 1 1 calc R . .
H11C H 0.2437 0.5152 -0.1567 0.081 Uiso 1 1 calc R . .
C12 C 0.3551(3) 0.7324(2) -0.10759(18) 0.0705(8) Uani 1 1 d . . .
H12A H 0.3394 0.7313 -0.1672 0.085 Uiso 1 1 calc R A .
H12B H 0.4212 0.7838 -0.0922 0.085 Uiso 1 1 calc R . .
C13 C 0.2290(3) 0.74857(17) -0.06859(16) 0.0562(6) Uani 1 1 d . A .
H13A H 0.2461 0.7754 -0.0135 0.067 Uiso 1 1 calc R . .
H13B H 0.1690 0.7932 -0.1009 0.067 Uiso 1 1 calc R . .
C20 C 0.1732(2) 0.24712(15) 0.25441(13) 0.0410(5) Uani 1 1 d . A .
C21 C 0.0708(2) 0.27063(15) 0.30562(13) 0.0414(5) Uani 1 1 d . A .
C22 C 0.1314(2) 0.28096(15) 0.38611(13) 0.0426(5) Uani 1 1 d . A .
C23 C 0.2694(3) 0.26480(15) 0.38430(12) 0.0428(5) Uani 1 1 d . A .
C24 C 0.2968(2) 0.24299(15) 0.30235(13) 0.0436(5) Uani 1 1 d . A .
C25 C 0.1524(3) 0.22517(18) 0.16566(13) 0.0540(6) Uani 1 1 d . . .
H25A H 0.2346 0.2396 0.1393 0.065 Uiso 1 1 calc R A .
H25B H 0.0793 0.2654 0.1417 0.065 Uiso 1 1 calc R . .
H25C H 0.1298 0.1562 0.1582 0.065 Uiso 1 1 calc R . .
C26 C -0.0745(3) 0.2790(2) 0.27938(17) 0.0569(7) Uani 1 1 d . . .
H26A H -0.1201 0.3160 0.3198 0.068 Uiso 1 1 calc R A .
H26B H -0.1137 0.2138 0.2739 0.068 Uiso 1 1 calc R . .
H26C H -0.0848 0.3128 0.2273 0.068 Uiso 1 1 calc R . .
C27 C 0.0572(3) 0.3040(2) 0.45922(14) 0.0567(7) Uani 1 1 d . . .
H27A H 0.0283 0.2433 0.4837 0.068 Uiso 1 1 calc R A .
H27B H -0.0211 0.3440 0.4432 0.068 Uiso 1 1 calc R . .
H27C H 0.1161 0.3398 0.4985 0.068 Uiso 1 1 calc R . .
C28 C 0.3713(3) 0.26924(19) 0.45528(15) 0.0570(7) Uani 1 1 d . . .
H28A H 0.3437 0.3178 0.4940 0.068 Uiso 1 1 calc R A .
H28B H 0.4583 0.2875 0.4365 0.068 Uiso 1 1 calc R . .
H28C H 0.3781 0.2053 0.4815 0.068 Uiso 1 1 calc R . .
C29 C 0.4279(3) 0.2156(2) 0.27307(18) 0.0630(7) Uani 1 1 d . . .
H29A H 0.4331 0.1447 0.2681 0.076 Uiso 1 1 calc R A .
H29B H 0.4996 0.2385 0.3116 0.076 Uiso 1 1 calc R . .
H29C H 0.4376 0.2456 0.2202 0.076 Uiso 1 1 calc R . .
F1 F 0.83471(17) 0.48693(14) 0.43090(12) 0.0865(5) Uani 1 1 d . . .
F2 F 0.7246(2) 0.49135(15) 0.31133(10) 0.0916(6) Uani 1 1 d . . .
F3 F 0.6664(2) 0.38231(14) 0.39711(15) 0.1113(8) Uani 1 1 d . . .
F4 F 0.62315(19) 0.54190(18) 0.41505(16) 0.1225(9) Uani 1 1 d . . .
B B 0.7102(3) 0.4744(2) 0.39151(17) 0.0516(7) Uani 1 1 d . . .

loop_
_atom_site_aniso_label
_atom_site_aniso_U_11
_atom_site_aniso_U_22
_atom_site_aniso_U_33
_atom_site_aniso_U_23
_atom_site_aniso_U_13
_atom_site_aniso_U_12
Co 0.05250(18) 0.02887(14) 0.02422(13) -0.00044(11) 0.00274(11) 0.00278(13)
O1 0.0478(10) 0.0808(13) 0.0584(12) -0.0019(10) 0.0109(9) -0.0031(9)
O2 0.0480(9) 0.0448(8) 0.0489(9) 0.0068(7) 0.0052(8) 0.0026(7)
C1A 0.046(3) 0.036(2) 0.044(3) 0.008(2) 0.001(2) 0.007(2)
C1B 0.047(3) 0.040(3) 0.061(3) 0.011(2) 0.003(2) 0.003(2)
C2 0.0556(15) 0.0319(12) 0.0660(17) 0.0036(11) 0.0147(13) 0.0098(10)
C3 0.083(2) 0.0311(11) 0.0456(14) -0.0063(10) 0.0192(13) 0.0008(12)
C4 0.0748(19) 0.0473(14) 0.0366(12) -0.0023(10) -0.0072(12) -0.0126(13)
C5 0.0437(14) 0.0601(15) 0.0536(15) -0.0005(12) -0.0048(11) -0.0099(12)
C6A 0.036(3) 0.046(3) 0.045(3) 0.005(2) 0.003(2) -0.007(2)
C7A 0.063(7) 0.016(5) 0.032(3) 0.011(3) -0.002(4) 0.010(3)
C6B 0.047(3) 0.040(3) 0.035(2) 0.001(2) 0.010(2) 0.003(2)
C7B 0.066(7) 0.018(4) 0.049(3) 0.014(3) -0.012(4) 0.017(3)
C8 0.086(2) 0.0592(16) 0.0427(14) 0.0168(12) -0.0051(13) -0.0200(15)
C9 0.0612(16) 0.0554(14) 0.0437(13) 0.0065(11) -0.0050(12) -0.0035(12)
C10 0.0520(14) 0.0487(13) 0.0419(13) 0.0038(10) 0.0033(11) 0.0011(11)
C11 0.092(2) 0.0558(16) 0.0544(16) -0.0054(13) 0.0010(15) 0.0122(15)
C12 0.0656(19) 0.087(2) 0.0582(17) 0.0259(15) -0.0043(14) -0.0198(16)
C13 0.0692(17) 0.0431(13) 0.0555(15) 0.0083(11) -0.0013(13) -0.0049(12)
C20 0.0631(15) 0.0280(10) 0.0319(11) -0.0005(8) 0.0028(10) -0.0008(10)
C21 0.0585(14) 0.0322(11) 0.0332(12) 0.0032(9) 0.0008(10) -0.0047(10)
C22 0.0640(16) 0.0367(11) 0.0272(11) 0.0048(9) 0.0035(10) 0.0006(10)
C23 0.0668(16) 0.0311(10) 0.0300(10) 0.0051(8) -0.0001(10) 0.0046(10)
C24 0.0628(15) 0.0294(10) 0.0389(12) 0.0016(9) 0.0056(11) 0.0078(10)
C25 0.0810(19) 0.0476(13) 0.0332(12) -0.0097(10) 0.0021(12) 0.0014(13)
C26 0.0581(17) 0.0603(16) 0.0519(16) 0.0026(13) 0.0003(12) -0.0120(13)
C27 0.0711(18) 0.0688(17) 0.0312(13) 0.0077(12) 0.0104(12) 0.0003(14)
C28 0.0706(18) 0.0560(15) 0.0427(14) 0.0058(12) -0.0074(12) 0.0094(13)
C29 0.0718(19) 0.0598(16) 0.0580(17) -0.0035(13) 0.0093(14) 0.0208(14)
F1 0.0647(11) 0.1042(14) 0.0864(13) -0.0069(11) -0.0231(9) -0.0044(10)
F2 0.1094(15) 0.1096(14) 0.0560(10) 0.0091(9) 0.0068(10) -0.0060(12)
F3 0.0959(14) 0.0879(14) 0.147(2) 0.0441(13) -0.0119(13) -0.0324(12)
F4 0.0646(12) 0.150(2) 0.153(2) -0.0804(18) 0.0136(12) 0.0109(13)
B 0.0479(16) 0.0642(18) 0.0427(15) -0.0073(13) 0.0034(12) -0.0064(14)

loop_
_atom_type_symbol
_atom_type_description
_atom_type_scat_dispersion_real
_atom_type_scat_dispersion_imag
_atom_type_scat_source
C C 0.0033 0.0016 'International Tables Vol C Tables 4.2.6.8 and 6.1.1.4'
H H 0.0000 0.0000 'International Tables Vol C Tables 4.2.6.8 and 6.1.1.4'
B B 0.0013 0.0007 'International Tables Vol C Tables 4.2.6.8 and 6.1.1.4'
O O 0.0106 0.0060 'International Tables Vol C Tables 4.2.6.8 and 6.1.1.4'
F F 0.0171 0.0103 'International Tables Vol C Tables 4.2.6.8 and 6.1.1.4'
Co Co 0.3494 0.9721 'International Tables Vol C Tables 4.2.6.8 and 6.1.1.4'

loop_
_geom_angle_atom_site_label_1
_geom_angle_atom_site_label_2
_geom_angle_atom_site_label_3
_geom_angle
C3 Co C4 40.62(11)
C3 Co C2 40.49(10)
C4 Co C2 75.62(11)
C3 Co C20 159.31(11)
C4 Co C20 159.63(11)
C2 Co C20 120.87(10)
C3 Co C5 75.79(11)
C4 Co C5 40.62(10)
C2 Co C5 95.27(11)
C20 Co C5 120.99(10)
C3 Co C24 156.87(10)
C4 Co C24 122.46(11)
C2 Co C24 161.60(10)
C20 Co C24 40.76(9)
C5 Co C24 97.57(10)
C3 Co C21 121.95(10)
C4 Co C21 157.62(10)
C2 Co C21 96.20(10)
C20 Co C21 40.46(9)
C5 Co C21 161.41(10)
C24 Co C21 68.23(9)
C3 Co C23 119.91(9)
C4 Co C23 106.20(10)
C2 Co C23 143.56(10)
C20 Co C23 68.45(9)
C5 Co C23 109.58(10)
C24 Co C23 40.84(8)
C21 Co C23 68.03(9)
C3 Co C22 105.46(9)
C4 Co C22 121.20(9)
C2 Co C22 107.31(10)
C20 Co C22 68.04(8)
C5 Co C22 146.21(10)
C24 Co C22 67.74(9)
C21 Co C22 40.70(9)
C23 Co C22 39.69(10)
C3 Co C1A 72.34(15)
C4 Co C1A 87.95(15)
C2 Co C1A 41.36(15)
C20 Co C1A 97.51(14)
C5 Co C1A 79.63(15)
C24 Co C1A 128.95(14)
C21 Co C1A 99.66(15)
C23 Co C1A 165.69(15)
C22 Co C1A 133.62(15)
C3 Co C6B 86.56(14)
C4 Co C6B 70.65(15)
C2 Co C6B 79.08(16)
C20 Co C6B 99.28(14)
C5 Co C6B 40.01(16)
C24 Co C6B 102.68(15)
C21 Co C6B 129.00(15)
C23 Co C6B 136.69(16)
C22 Co C6B 167.31(14)
C12 O1 C10 107.82(19)
C10 O2 C13 105.26(18)
C7A C1A C2 126.7(6)
C7A C1A Co 109.0(5)
C2 C1A Co 66.5(2)
C2 C1B C7B 110.9(6)
C3 C2 C1B 135.3(3)
C3 C2 C1A 116.5(3)
C3 C2 Co 69.28(13)
C1B C2 Co 110.4(3)
C1A C2 Co 72.1(2)
C2 C3 C4 124.9(2)
C2 C3 Co 70.23(13)
C4 C3 Co 69.98(13)
C3 C4 C5 124.6(2)
C3 C4 Co 69.40(14)
C5 C4 Co 70.21(14)
C6A C5 C4 138.4(3)
C4 C5 C6B 116.2(3)
C6A C5 Co 108.7(3)
C4 C5 Co 69.17(14)
C6B C5 Co 74.3(2)
C5 C6A C7A 106.9(6)
C1A C7A C6A 113.0(7)
C1A C7A C8 109.5(9)
C6A C7A C8 117.6(8)
C5 C6B C7B 127.3(7)
C5 C6B Co 65.7(2)
C7B C6B Co 112.5(7)
C8 C7B C6B 106.6(7)
C8 C7B C1B 115.7(9)
C6B C7B C1B 105.2(10)
C9 C8 C7B 116.9(6)
C9 C8 C7A 109.3(6)
C8 C9 C10 114.6(2)
O2 C10 O1 106.28(18)
O2 C10 C11 108.0(2)
O1 C10 C11 109.6(2)
O2 C10 C9 110.5(2)
O1 C10 C9 107.20(19)
C11 C10 C9 114.9(2)
O1 C12 C13 103.7(2)
O2 C13 C12 102.4(2)
C21 C20 C24 108.28(19)
C21 C20 C25 125.2(2)
C24 C20 C25 126.4(2)
C21 C20 Co 70.26(12)
C24 C20 Co 70.03(12)
C25 C20 Co 127.90(16)
C20 C21 C22 107.6(2)
C20 C21 C26 125.2(2)
C22 C21 C26 127.1(2)
C20 C21 Co 69.28(12)
C22 C21 Co 70.27(13)
C26 C21 Co 127.51(17)
C23 C22 C21 108.6(2)
C23 C22 C27 126.6(2)
C21 C22 C27 124.9(2)
C23 C22 Co 69.99(13)
C21 C22 Co 69.03(12)
C27 C22 Co 127.38(17)
C22 C23 C24 107.9(2)
C22 C23 C28 126.4(2)
C24 C23 C28 125.7(2)
C22 C23 Co 70.32(12)
C24 C23 Co 69.04(11)
C28 C23 Co 126.22(16)
C20 C24 C23 107.6(2)
C20 C24 C29 125.7(2)
C23 C24 C29 126.6(2)
C20 C24 Co 69.21(12)
C23 C24 Co 70.12(12)
C29 C24 Co 128.57(18)
F3 B F4 113.9(3)
F3 B F2 106.6(2)
F4 B F2 106.2(3)
F3 B F1 112.0(3)
F4 B F1 111.1(2)
F2 B F1 106.6(2)

loop_
_geom_bond_atom_site_label_1
_geom_bond_atom_site_label_2
_geom_bond_distance
Co C3 2.027(2)
Co C4 2.035(2)
Co C2 2.040(2)
Co C20 2.042(2)
Co C5 2.049(2)
Co C24 2.052(2)
Co C21 2.055(2)
Co C23 2.067(2)
Co C22 2.071(2)
Co C1A 2.117(5)
Co C6B 2.165(5)
O1 C12 1.418(3)
O1 C10 1.436(3)
O2 C10 1.423(3)
O2 C13 1.433(3)
C1A C7A 1.452(15)
C1A C2 1.470(5)
C1B C2 1.414(6)
C1B C7B 1.568(17)
C2 C3 1.407(4)
C3 C4 1.410(4)
C4 C5 1.418(4)
C5 C6A 1.391(5)
C5 C6B 1.446(6)
C6A C7A 1.517(10)
C7A C8 1.587(12)
C6B C7B 1.549(8)
C7B C8 1.529(16)
C8 C9 1.503(4)
C9 C10 1.527(3)
C10 C11 1.509(3)
C12 C13 1.477(4)
C20 C21 1.416(3)
C20 C24 1.426(3)
C20 C25 1.503(3)
C21 C22 1.435(3)
C21 C26 1.496(3)
C22 C23 1.405(3)
C22 C27 1.500(3)
C23 C24 1.437(3)
C23 C28 1.506(3)
C24 C29 1.482(3)
F1 B 1.379(3)
F2 B 1.368(3)
F3 B 1.344(3)
F4 B 1.351(3)

loop_
_geom_torsion_atom_site_label_1
_geom_torsion_atom_site_label_2
_geom_torsion_atom_site_label_3
_geom_torsion_atom_site_label_4
_geom_torsion
C3 Co C1A C7A 90.4(6)
C4 Co C1A C7A 52.2(6)
C2 Co C1A C7A 122.6(6)
C20 Co C1A C7A -108.1(6)
C5 Co C1A C7A 12.2(5)
C24 Co C1A C7A -79.2(6)
C21 Co C1A C7A -149.0(5)
C23 Co C1A C7A -119.2(7)
C22 Co C1A C7A -174.8(5)
C3 Co C1A C2 -32.19(18)
C4 Co C1A C2 -70.4(2)
C20 Co C1A C2 129.30(19)
C5 Co C1A C2 -110.4(2)
C24 Co C1A C2 158.17(15)
C21 Co C1A C2 88.4(2)
C23 Co C1A C2 118.2(6)
C22 Co C1A C2 62.6(3)
C7B C1B C2 C3 27.5(8)
C7B C1B C2 Co -53.2(6)
C7A C1A C2 C3 -42.0(6)
Co C1A C2 C3 54.8(2)
C7A C1A C2 Co -96.8(6)
C4 Co C2 C3 -24.97(15)
C20 Co C2 C3 168.07(14)
C5 Co C2 C3 -60.81(16)
C24 Co C2 C3 165.0(3)
C21 Co C2 C3 133.84(15)
C23 Co C2 C3 72.9(2)
C22 Co C2 C3 93.73(15)
C1A Co C2 C3 -128.6(3)
C6B Co C2 C3 -97.6(2)
C3 Co C2 C1B 132.1(3)
C4 Co C2 C1B 107.1(3)
C20 Co C2 C1B -59.9(3)
C5 Co C2 C1B 71.3(3)
C24 Co C2 C1B -62.9(4)
C21 Co C2 C1B -94.1(3)
C23 Co C2 C1B -155.0(2)
C22 Co C2 C1B -134.2(3)
C6B Co C2 C1B 34.5(3)
C3 Co C2 C1A 128.6(3)
C4 Co C2 C1A 103.6(2)
C20 Co C2 C1A -63.4(2)
C5 Co C2 C1A 67.8(2)
C24 Co C2 C1A -66.4(4)
C21 Co C2 C1A -97.6(2)
C23 Co C2 C1A -158.5(2)
C22 Co C2 C1A -137.7(2)
C1B C2 C3 C4 -52.5(5)
C1A C2 C3 C4 -10.3(4)
Co C2 C3 C4 46.0(2)
C1B C2 C3 Co -98.5(4)
C1A C2 C3 Co -56.3(2)
C4 Co C3 C2 141.1(2)
C20 Co C3 C2 -30.2(3)
C5 Co C3 C2 116.26(16)
C24 Co C3 C2 -168.0(2)
C21 Co C3 C2 -57.68(17)
C23 Co C3 C2 -139.07(15)
C22 Co C3 C2 -98.71(15)
C1A Co C3 C2 32.83(19)
C6B Co C3 C2 77.2(2)
C2 Co C3 C4 -141.1(2)
C20 Co C3 C4 -171.2(2)
C5 Co C3 C4 -24.83(15)
C24 Co C3 C4 50.9(3)
C21 Co C3 C4 161.22(14)
C23 Co C3 C4 79.84(17)
C22 Co C3 C4 120.20(15)
C1A Co C3 C4 -108.3(2)
C6B Co C3 C4 -63.9(2)
C2 C3 C4 C5 -0.5(4)
Co C3 C4 C5 45.7(2)
C2 C3 C4 Co -46.1(2)
C2 Co C4 C3 24.90(15)
C20 Co C4 C3 171.1(2)
C5 Co C4 C3 141.3(2)
C24 Co C4 C3 -158.83(14)
C21 Co C4 C3 -45.8(3)
C23 Co C4 C3 -117.32(15)
C22 Co C4 C3 -76.86(17)
C1A Co C4 C3 64.9(2)
C6B Co C4 C3 108.2(2)
C3 Co C4 C5 -141.3(2)
C2 Co C4 C5 -116.40(17)
C20 Co C4 C5 29.8(3)
C24 Co C4 C5 59.88(17)
C21 Co C4 C5 172.9(2)
C23 Co C4 C5 101.39(16)
C22 Co C4 C5 141.85(15)
C1A Co C4 C5 -76.41(19)
C6B Co C4 C5 -33.1(2)
C3 C4 C5 C6A 49.7(5)
Co C4 C5 C6A 95.0(4)
C3 C4 C5 C6B 14.0(4)
Co C4 C5 C6B 59.4(3)
C3 C4 C5 Co -45.3(2)
C3 Co C5 C6A -110.9(3)
C4 Co C5 C6A -135.7(3)
C2 Co C5 C6A -75.1(3)
C20 Co C5 C6A 56.0(3)
C24 Co C5 C6A 91.7(3)
C21 Co C5 C6A 52.8(4)
C23 Co C5 C6A 132.0(3)
C22 Co C5 C6A 152.5(3)
C1A Co C5 C6A -36.6(3)
C3 Co C5 C4 24.83(16)
C2 Co C5 C4 60.62(17)
C20 Co C5 C4 -168.35(14)
C24 Co C5 C4 -132.59(15)
C21 Co C5 C4 -171.5(3)
C23 Co C5 C4 -92.29(16)
C22 Co C5 C4 -71.8(2)
C1A Co C5 C4 99.07(19)
C6B Co C5 C4 126.7(3)
C3 Co C5 C6B -101.9(2)
C4 Co C5 C6B -126.7(3)
C2 Co C5 C6B -66.1(2)
C20 Co C5 C6B 65.0(2)
C24 Co C5 C6B 100.7(2)
C21 Co C5 C6B 61.8(4)
C23 Co C5 C6B 141.0(2)
C22 Co C5 C6B 161.5(2)
C4 C5 C6A C7A -27.4(8)
Co C5 C6A C7A 51.9(6)
C2 C1A C7A C6A 86.4(8)
Co C1A C7A C6A 12.0(10)
C2 C1A C7A C8 -140.4(5)
Co C1A C7A C8 145.3(4)
C5 C6A C7A C1A -42.2(10)
C5 C6A C7A C8 -171.4(7)
C4 C5 C6B C7B 43.9(10)
Co C5 C6B C7B 100.5(9)
C4 C5 C6B Co -56.7(2)
C3 Co C6B C5 71.9(2)
C4 Co C6B C5 33.60(18)
C2 Co C6B C5 112.0(2)
C20 Co C6B C5 -128.1(2)
C24 Co C6B C5 -86.7(2)
C21 Co C6B C5 -158.80(16)
C23 Co C6B C5 -59.8(3)
C22 Co C6B C5 -126.4(7)
C3 Co C6B C7B -50.3(7)
C4 Co C6B C7B -88.6(7)
C2 Co C6B C7B -10.2(6)
C20 Co C6B C7B 109.7(7)
C5 Co C6B C7B -122.2(7)
C24 Co C6B C7B 151.1(6)
C21 Co C6B C7B 79.0(7)
C23 Co C6B C7B 178.0(6)
C22 Co C6B C7B 111.3(9)
C5 C6B C7B C8 148.0(6)
Co C6B C7B C8 -136.2(7)
C5 C6B C7B C1B -88.6(10)
Co C6B C7B C1B -12.8(10)
C2 C1B C7B C8 159.0(6)
C2 C1B C7B C6B 41.6(10)
C6B C7B C8 C9 -82.9(10)
C1B C7B C8 C9 160.5(6)
C1A C7A C8 C9 -179.2(4)
C6A C7A C8 C9 -48.4(9)
C7B C8 C9 C10 -162.0(4)
C7A C8 C9 C10 -178.8(4)
C13 O2 C10 O1 -24.3(2)
C13 O2 C10 C11 -141.9(2)
C13 O2 C10 C9 91.7(2)
C12 O1 C10 O2 1.3(3)
C12 O1 C10 C11 117.8(2)
C12 O1 C10 C9 -117.0(2)
C8 C9 C10 O2 61.6(3)
C8 C9 C10 O1 177.0(2)
C8 C9 C10 C11 -60.9(3)
C10 O1 C12 C13 21.4(3)
C10 O2 C13 C12 36.9(2)
O1 C12 C13 O2 -35.7(3)
C3 Co C20 C21 -37.2(3)
C4 Co C20 C21 159.3(2)
C2 Co C20 C21 -59.52(16)
C5 Co C20 C21 -178.47(13)
C24 Co C20 C21 119.01(18)
C23 Co C20 C21 80.98(14)
C22 Co C20 C21 38.10(13)
C1A Co C20 C21 -96.09(18)
C6B Co C20 C21 -142.29(19)
C3 Co C20 C24 -156.2(2)
C4 Co C20 C24 40.3(3)
C2 Co C20 C24 -178.53(13)
C5 Co C20 C24 62.52(16)
C21 Co C20 C24 -119.01(18)
C23 Co C20 C24 -38.03(13)
C22 Co C20 C24 -80.91(14)
C1A Co C20 C24 144.90(18)
C6B Co C20 C24 98.70(19)
C3 Co C20 C25 82.6(4)
C4 Co C20 C25 -80.9(3)
C2 Co C20 C25 60.3(3)
C5 Co C20 C25 -58.7(3)
C24 Co C20 C25 -121.2(3)
C21 Co C20 C25 119.8(3)
C23 Co C20 C25 -159.2(3)
C22 Co C20 C25 157.9(3)
C1A Co C20 C25 23.7(3)
C6B Co C20 C25 -22.5(3)
C24 C20 C21 C22 -0.1(2)
C25 C20 C21 C22 176.9(2)
Co C20 C21 C22 -60.07(15)
C24 C20 C21 C26 -178.0(2)
C25 C20 C21 C26 -1.1(4)
Co C20 C21 C26 122.0(2)
C24 C20 C21 Co 59.95(15)
C25 C20 C21 Co -123.1(2)
C3 Co C21 C20 165.42(14)
C4 Co C21 C20 -161.2(2)
C2 Co C21 C20 131.92(14)
C5 Co C21 C20 4.1(4)
C24 Co C21 C20 -37.94(12)
C23 Co C21 C20 -82.11(14)
C22 Co C21 C20 -118.65(19)
C1A Co C21 C20 90.28(18)
C6B Co C21 C20 51.0(2)
C3 Co C21 C22 -75.93(16)
C4 Co C21 C22 -42.5(3)
C2 Co C21 C22 -109.43(15)
C20 Co C21 C22 118.65(19)
C5 Co C21 C22 122.8(3)
C24 Co C21 C22 80.71(14)
C23 Co C21 C22 36.54(13)
C1A Co C21 C22 -151.06(18)
C6B Co C21 C22 169.6(2)
C3 Co C21 C26 46.3(2)
C4 Co C21 C26 79.7(3)
C2 Co C21 C26 12.8(2)
C20 Co C21 C26 -119.1(3)
C5 Co C21 C26 -115.0(3)
C24 Co C21 C26 -157.1(2)
C23 Co C21 C26 158.8(2)
C22 Co C21 C26 122.2(3)
C1A Co C21 C26 -28.8(3)
C6B Co C21 C26 -68.2(3)
C20 C21 C22 C23 0.5(2)
C26 C21 C22 C23 178.3(2)
Co C21 C22 C23 -58.98(16)
C20 C21 C22 C27 -178.9(2)
C26 C21 C22 C27 -1.0(4)
Co C21 C22 C27 121.7(2)
C20 C21 C22 Co 59.45(14)
C26 C21 C22 Co -122.7(2)
C3 Co C22 C23 -118.48(14)
C4 Co C22 C23 -77.35(16)
C2 Co C22 C23 -160.72(14)
C20 Co C22 C23 82.28(14)
C5 Co C22 C23 -31.0(2)
C24 Co C22 C23 38.12(13)
C21 Co C22 C23 120.16(19)
C1A Co C22 C23 161.4(2)
C6B Co C22 C23 80.5(8)
C3 Co C22 C21 121.36(15)
C4 Co C22 C21 162.49(14)
C2 Co C22 C21 79.12(15)
C20 Co C22 C21 -37.87(13)
C5 Co C22 C21 -151.19(17)
C24 Co C22 C21 -82.04(14)
C23 Co C22 C21 -120.16(19)
C1A Co C22 C21 41.2(2)
C6B Co C22 C21 -39.6(8)
C3 Co C22 C27 2.8(2)
C4 Co C22 C27 44.0(3)
C2 Co C22 C27 -39.4(2)
C20 Co C22 C27 -156.4(2)
C5 Co C22 C27 90.3(3)
C24 Co C22 C27 159.4(2)
C21 Co C22 C27 -118.5(3)
C23 Co C22 C27 121.3(3)
C1A Co C22 C27 -77.3(3)
C6B Co C22 C27 -158.1(7)
C21 C22 C23 C24 -0.6(2)
C27 C22 C23 C24 178.7(2)
Co C22 C23 C24 -59.02(14)
C21 C22 C23 C28 179.4(2)
C27 C22 C23 C28 -1.2(4)
Co C22 C23 C28 121.1(2)
C21 C22 C23 Co 58.39(15)
C27 C22 C23 Co -122.3(2)
C3 Co C23 C22 77.78(16)
C4 Co C23 C22 119.64(14)
C2 Co C23 C22 32.0(2)
C20 Co C23 C22 -81.16(14)
C5 Co C23 C22 162.28(13)
C24 Co C23 C22 -119.12(19)
C21 Co C23 C22 -37.45(13)
C1A Co C23 C22 -69.3(6)
C6B Co C23 C22 -161.6(2)
C3 Co C23 C24 -163.10(15)
C4 Co C23 C24 -121.24(15)
C2 Co C23 C24 151.17(17)
C20 Co C23 C24 37.96(14)
C5 Co C23 C24 -78.60(15)
C21 Co C23 C24 81.67(15)
C22 Co C23 C24 119.12(19)
C1A Co C23 C24 49.8(6)
C6B Co C23 C24 -42.5(3)
C3 Co C23 C28 -43.5(3)
C4 Co C23 C28 -1.6(2)
C2 Co C23 C28 -89.2(3)
C20 Co C23 C28 157.6(2)
C5 Co C23 C28 41.0(2)
C24 Co C23 C28 119.6(3)
C21 Co C23 C28 -158.7(2)
C22 Co C23 C28 -121.2(3)
C1A Co C23 C28 169.4(6)
C6B Co C23 C28 77.2(3)
C21 C20 C24 C23 -0.3(2)
C25 C20 C24 C23 -177.2(2)
Co C20 C24 C23 59.84(14)
C21 C20 C24 C29 176.6(2)
C25 C20 C24 C29 -0.3(4)
Co C20 C24 C29 -123.3(2)
C21 C20 C24 Co -60.10(15)
C25 C20 C24 Co 123.0(2)
C22 C23 C24 C20 0.5(2)
C28 C23 C24 C20 -179.5(2)
Co C23 C24 C20 -59.27(14)
C22 C23 C24 C29 -176.3(2)
C28 C23 C24 C29 3.6(4)
Co C23 C24 C29 123.9(2)
C22 C23 C24 Co 59.82(15)
C28 C23 C24 Co -120.3(2)
C3 Co C24 C20 158.7(2)
C4 Co C24 C20 -164.51(13)
C2 Co C24 C20 4.0(4)
C5 Co C24 C20 -129.90(14)
C21 Co C24 C20 37.66(13)
C23 Co C24 C20 118.80(19)
C22 Co C24 C20 81.73(14)
C1A Co C24 C20 -47.1(2)
C6B Co C24 C20 -89.54(19)
C3 Co C24 C23 39.9(3)
C4 Co C24 C23 76.68(17)
C2 Co C24 C23 -114.8(3)
C20 Co C24 C23 -118.80(19)
C5 Co C24 C23 111.30(15)
C21 Co C24 C23 -81.14(15)
C22 Co C24 C23 -37.08(14)
C1A Co C24 C23 -165.9(2)
C6B Co C24 C23 151.66(19)
C3 Co C24 C29 -81.6(3)
C4 Co C24 C29 -44.8(3)
C2 Co C24 C29 123.7(3)
C20 Co C24 C29 119.7(3)
C5 Co C24 C29 -10.2(2)
C21 Co C24 C29 157.4(2)
C23 Co C24 C29 -121.5(3)
C22 Co C24 C29 -158.5(2)
C1A Co C24 C29 72.6(3)
C6B Co C24 C29 30.2(3)
